data_4328040
loop_
_publ_author_name
'Eugenio Coronado'
'Simona Curreli'
'Carlos Gim\'enez-Saiz'
'Carlos J. G\'omez-Garc\'ia'

_publ_section_title
;
 The Series of Molecular Conductors and Superconductors
 ET4[AFe(C2O4)3].PhX (ET = bis(ethylenedithio)tetrathiafulvalene;
 (C2O4)2-= oxalate; A+= H3O+, K+; X = F, Cl, Br, and I): Influence of the
 Halobenzene Guest Molecules on the Crystal Structure and Superconducting
 Properties
;
_journal_name_full 'Inorganic Chemistry'
_journal_page_first 1111
_journal_page_last 1126
_journal_paper_doi 10.1021/ic202269x
_journal_volume 51
_journal_year 2012
_chemical_formula_moiety '4(C10 H8 S8), (C6 Fe O12), (C6 H5 I), K'
_chemical_formula_sum 'C52 H37 Fe I K O12 S32'
_chemical_formula_weight 2101.59
_chemical_name_systematic
;
 ?
;
_space_group_IT_number 15
_symmetry_cell_setting monoclinic
_symmetry_space_group_name_Hall '-C 2yc'
_symmetry_space_group_name_H-M 'C 1 2/c 1'
_atom_sites_solution_hydrogens geom
_atom_sites_solution_primary direct
_atom_sites_solution_secondary difmap
_audit_creation_method SHELXL-97
_cell_angle_alpha 90.00
_cell_angle_beta 93.895(3)
_cell_angle_gamma 90.00
_cell_formula_units_Z 4
_cell_length_a 10.1637(3)
_cell_length_b 19.7251(6)
_cell_length_c 35.6405(11)
_cell_measurement_reflns_used 27403
_cell_measurement_temperature 120(2)
_cell_measurement_theta_max 31.6814
_cell_measurement_theta_min 2.2864
_cell_volume 7128.7(4)
_computing_cell_refinement
;
CrysAlisPro, Oxford Diffraction Ltd.,
Version 1.171.33.55 (release 05-01-2010 CrysAlis171 .NET)
(compiled Jan  5 2010,16:28:46)
;
_computing_data_collection
;
CrysAlisPro, Oxford Diffraction Ltd.,
Version 1.171.33.55 (release 05-01-2010 CrysAlis171 .NET)
(compiled Jan  5 2010,16:28:46)
;
_computing_data_reduction
;
CrysAlisPro, Oxford Diffraction Ltd.,
Version 1.171.33.55 (release 05-01-2010 CrysAlis171 .NET)
(compiled Jan  5 2010,16:28:46)
;
_computing_molecular_graphics 'Ortep-3 for Windows (Farrugia, 1997)'
_computing_publication_material 'WinGX publication routines (Farrugia, 1999)'
_computing_structure_refinement 'SHELXL-97 (Sheldrick, 1997)'
_computing_structure_solution 'SIR97 (Altomare et al., 1997)'
_diffrn_ambient_temperature 120(2)
_diffrn_detector_area_resol_mean 16.0267
_diffrn_measured_fraction_theta_full 0.999
_diffrn_measured_fraction_theta_max 0.955
_diffrn_measurement_details
;
  1 omega   53.00   91.50   0.7000    7.0000
omega____ theta____ kappa____ phi______ frames
    -       -0.7031  179.0000  -60.0000 55

  2 omega   17.00   78.60   0.7000    7.0000
omega____ theta____ kappa____ phi______ frames
    -       -0.7031   77.0000  150.0000 88

  3 omega  -22.00    3.20   0.7000    7.0000
omega____ theta____ kappa____ phi______ frames
    -       -0.7031   77.0000  150.0000 36

  4 omega   -6.00   99.00   0.7000   36.0000
omega____ theta____ kappa____ phi______ frames
    -       36.5061   77.0000   90.0000 150

  5 omega   75.00  103.00   0.7000   36.0000
omega____ theta____ kappa____ phi______ frames
    -       36.5061  125.0000  -90.0000 40

  6 omega    6.00   31.90   0.7000   36.0000
omega____ theta____ kappa____ phi______ frames
    -      -37.9124 -128.0000   52.0000 37

  7 omega  -27.00   48.60   0.7000   36.0000
omega____ theta____ kappa____ phi______ frames
    -      -37.9124   30.0000  -19.0000 108

  8 omega  -72.50   50.00   0.7000   36.0000
omega____ theta____ kappa____ phi______ frames
    -      -37.9124   77.0000    0.0000 175

  9 omega   34.00   95.60   0.7000    7.0000
omega____ theta____ kappa____ phi______ frames
    -       -0.7031  179.0000 -180.0000 88

 10 omega   34.00   95.60   0.7000    7.0000
omega____ theta____ kappa____ phi______ frames
    -       -0.7031  179.0000   60.0000 88

 11 omega   -9.00  124.00   0.7000   36.0000
omega____ theta____ kappa____ phi______ frames
    -       36.5061   77.0000 -120.0000 190

 12 omega  -29.00  119.40   0.7000   36.0000
omega____ theta____ kappa____ phi______ frames
    -       36.5061   37.0000   60.0000 212

 13 omega   73.00  118.50   0.7000   36.0000
omega____ theta____ kappa____ phi______ frames
    -       36.5061  125.0000  -30.0000 65

 14 omega   -9.00   64.50   0.7000   36.0000
omega____ theta____ kappa____ phi______ frames
    -       36.5061   77.0000 -180.0000 105

 15 omega -115.00  -24.00   0.7000   36.0000
omega____ theta____ kappa____ phi______ frames
    -      -37.9124  134.0000   25.0000 130

;
_diffrn_measurement_device_type 'Xcalibur, Sapphire3, Gemini'
_diffrn_measurement_method '\w scans'
_diffrn_orient_matrix_UB_11 0.0092798000
_diffrn_orient_matrix_UB_12 0.0355936000
_diffrn_orient_matrix_UB_13 0.0012867000
_diffrn_orient_matrix_UB_21 -0.0653709000
_diffrn_orient_matrix_UB_22 0.0051606000
_diffrn_orient_matrix_UB_23 -0.0077168000
_diffrn_orient_matrix_UB_31 -0.0229904000
_diffrn_orient_matrix_UB_32 -0.0003265000
_diffrn_orient_matrix_UB_33 0.0183474000
_diffrn_radiation_monochromator graphite
_diffrn_radiation_source 'Enhance (Mo) x-ray Source'
_diffrn_radiation_type 'Mo K\a'
_diffrn_radiation_wavelength 0.71073
_diffrn_reflns_av_R_equivalents 0.0331
_diffrn_reflns_av_sigmaI/netI 0.0314
_diffrn_reflns_limit_h_max 14
_diffrn_reflns_limit_h_min -14
_diffrn_reflns_limit_k_max 29
_diffrn_reflns_limit_k_min -28
_diffrn_reflns_limit_l_max 52
_diffrn_reflns_limit_l_min -52
_diffrn_reflns_number 57060
_diffrn_reflns_theta_full 30.00
_diffrn_reflns_theta_max 31.75
_diffrn_reflns_theta_min 2.29
_exptl_absorpt_coefficient_mu 1.700
_exptl_absorpt_correction_T_max 0.862
_exptl_absorpt_correction_T_min 0.656
_exptl_absorpt_correction_type analytical
_exptl_absorpt_process_details
;
CrysAlisPro, Oxford Diffraction Ltd.,
Version 1.171.33.55 (release 05-01-2010 CrysAlis171 .NET)
(compiled Jan  5 2010,16:28:46)
Analytical numeric absorption correction using a multifaceted crystal
            model based on expressions derived by R.C. Clark & J.S. Reid.
(Clark, R. C. & Reid, J. S. (1995). Acta Cryst. A51, 887-897)
;
_exptl_crystal_colour black
_exptl_crystal_density_diffrn 1.958
_exptl_crystal_description prism
_exptl_crystal_F_000 4220
_exptl_crystal_size_max 0.4232
_exptl_crystal_size_mid 0.3507
_exptl_crystal_size_min 0.1115
_refine_diff_density_max 1.505
_refine_diff_density_min -1.243
_refine_diff_density_rms 0.097
_refine_ls_extinction_method none
_refine_ls_goodness_of_fit_ref 1.021
_refine_ls_hydrogen_treatment noref
_refine_ls_matrix_type full
_refine_ls_number_parameters 487
_refine_ls_number_reflns 11593
_refine_ls_number_restraints 11
_refine_ls_restrained_S_all 1.020
_refine_ls_R_factor_all 0.0466
_refine_ls_R_factor_gt 0.0330
_refine_ls_shift/su_max 0.001
_refine_ls_shift/su_mean 0.000
_refine_ls_structure_factor_coef Fsqd
_refine_ls_weighting_details 'calc w=1/[\s^2^(Fo^2^)+(0.0386P)^2^+11.6640P] where P=(Fo^2^+2Fc^2^)/3'
_refine_ls_weighting_scheme calc
_refine_ls_wR_factor_gt 0.0782
_refine_ls_wR_factor_ref 0.0812
_reflns_number_gt 9090
_reflns_number_total 11593
_reflns_threshold_expression >2sigma(I)
_cod_data_source_file ic202269x_si_002_8.cif
_cod_data_source_block Compound_4_120K
_cod_original_sg_symbol_H-M 'C 2/c'
_cod_database_code 4328040

loop_
_symmetry_equiv_pos_as_xyz
'x, y, z'
'-x, y, -z+1/2'
'x+1/2, y+1/2, z'
'-x+1/2, y+1/2, -z+1/2'
'-x, -y, -z'
'x, -y, z-1/2'
'-x+1/2, -y+1/2, -z'
'x+1/2, -y+1/2, z-1/2'

loop_
_atom_site_label
_atom_site_type_symbol
_atom_site_fract_x
_atom_site_fract_y
_atom_site_fract_z
_atom_site_U_iso_or_equiv
_atom_site_adp_type
_atom_site_occupancy
_atom_site_symmetry_multiplicity
_atom_site_calc_flag
_atom_site_refinement_flags
_atom_site_disorder_assembly
_atom_site_disorder_group
S1 S -0.07958(5) 0.21285(3) 0.008370(14) 0.01615(10) Uani 1 1 d . . .
S2 S 0.16869(5) 0.14344(3) 0.031635(14) 0.01537(10) Uani 1 1 d . . .
S3 S 0.03603(5) 0.24484(3) -0.073027(14) 0.01593(10) Uani 1 1 d . . .
S4 S 0.28018(5) 0.17313(3) -0.048237(14) 0.01533(10) Uani 1 1 d . . .
S5 S -0.20385(5) 0.19179(3) 0.079209(15) 0.01841(10) Uani 1 1 d . . .
S6 S 0.09605(5) 0.11195(3) 0.108753(14) 0.01751(10) Uani 1 1 d . . .
S7 S 0.10953(6) 0.27175(3) -0.149708(15) 0.02219(11) Uani 1 1 d . . .
S8 S 0.40810(5) 0.19357(3) -0.119118(15) 0.01835(10) Uani 1 1 d . . .
C1 C 0.07607(19) 0.18711(11) -0.00334(5) 0.0140(4) Uani 1 1 d . . .
C2 C 0.12475(19) 0.20064(10) -0.03732(5) 0.0141(4) Uani 1 1 d . . .
C3 C -0.06420(19) 0.17904(10) 0.05403(6) 0.0143(4) Uani 1 1 d . . .
C4 C 0.04984(19) 0.14749(10) 0.06490(5) 0.0142(4) Uani 1 1 d . . .
C5 C 0.1574(2) 0.23880(11) -0.10532(5) 0.0150(4) Uani 1 1 d . . .
C6 C 0.27080(19) 0.20749(11) -0.09351(5) 0.0146(4) Uani 1 1 d . . .
C7 C -0.1430(2) 0.16942(12) 0.12672(6) 0.0185(4) Uani 1 1 d . . .
H7A H -0.0888 0.2073 0.1375 0.022 Uiso 1 1 calc R . .
H7B H -0.2192 0.1637 0.1423 0.022 Uiso 1 1 calc R . .
C8 C -0.0612(2) 0.10510(11) 0.12900(6) 0.0171(4) Uani 1 1 d . . .
H8A H -0.1124 0.0683 0.1160 0.021 Uiso 1 1 calc R . .
H8B H -0.0460 0.0920 0.1558 0.021 Uiso 1 1 calc R . .
C9 C 0.2563(2) 0.26028(13) -0.17495(6) 0.0246(5) Uani 1 1 d . . .
H9A H 0.2314 0.2619 -0.2023 0.030 Uiso 1 1 calc R . .
H9B H 0.3171 0.2986 -0.1689 0.030 Uiso 1 1 calc R . .
C10 C 0.3289(2) 0.19451(13) -0.16613(6) 0.0246(5) Uani 1 1 d . . .
H10A H 0.3964 0.1877 -0.1845 0.029 Uiso 1 1 calc R . .
H10B H 0.2657 0.1563 -0.1688 0.029 Uiso 1 1 calc R . .
S9 S 0.52511(5) 0.08773(3) 0.020303(13) 0.01585(10) Uani 1 1 d . . .
S10 S 0.76323(5) 0.01124(3) 0.045142(13) 0.01503(10) Uani 1 1 d . . .
S11 S 0.64197(5) 0.11629(3) -0.059064(13) 0.01575(10) Uani 1 1 d . . .
S12 S 0.88345(5) 0.04134(3) -0.035344(13) 0.01469(10) Uani 1 1 d . . .
S13 S 0.39294(5) 0.07077(3) 0.089971(15) 0.02381(12) Uani 1 1 d . . .
S14 S 0.67952(5) -0.01736(3) 0.121739(15) 0.01895(11) Uani 1 1 d . . .
S15 S 0.73283(6) 0.15899(3) -0.132378(15) 0.02125(11) Uani 1 1 d U . .
S16 S 1.01518(5) 0.07235(3) -0.105485(14) 0.01659(10) Uani 1 1 d U . .
C11 C 0.68005(19) 0.05855(10) 0.01009(5) 0.0135(4) Uani 1 1 d . . .
C12 C 0.73096(19) 0.07142(10) -0.02376(5) 0.0137(4) Uani 1 1 d . . .
C13 C 0.53218(19) 0.05396(11) 0.06565(5) 0.0148(4) Uani 1 1 d . A .
C14 C 0.64216(19) 0.01916(11) 0.07766(5) 0.0141(4) Uani 1 1 d . A .
C15 C 0.7687(2) 0.11698(11) -0.08988(5) 0.0145(4) Uani 1 1 d . B .
C16 C 0.88000(19) 0.08321(11) -0.07866(5) 0.0140(4) Uani 1 1 d . B .
C17A C 0.4558(4) 0.0529(2) 0.13815(10) 0.0198(7) Uani 0.870(7) 1 d P A 1
H17A H 0.5192 0.0888 0.1466 0.024 Uiso 0.870(7) 1 calc PR A 1
H17B H 0.3816 0.0542 0.1548 0.024 Uiso 0.870(7) 1 calc PR A 1
C18A C 0.5229(2) -0.01504(13) 0.14201(7) 0.0180(6) Uani 0.870(7) 1 d P A 1
H18A H 0.4647 -0.0499 0.1297 0.022 Uiso 0.870(7) 1 calc PR A 1
H18B H 0.5357 -0.0267 0.1690 0.022 Uiso 0.870(7) 1 calc PR A 1
C17B C 0.420(2) 0.0330(15) 0.1317(7) 0.020(5) Uani 0.130(7) 1 d P A 2
H17C H 0.3622 0.0541 0.1499 0.024 Uiso 0.130(7) 1 calc PR A 2
H17D H 0.3951 -0.0154 0.1293 0.024 Uiso 0.130(7) 1 calc PR A 2
C18B C 0.5644(17) 0.0387(9) 0.1471(4) 0.019(4) Uani 0.130(7) 1 d P A 2
H18C H 0.5705 0.0265 0.1741 0.022 Uiso 0.130(7) 1 calc PR A 2
H18D H 0.5934 0.0864 0.1450 0.022 Uiso 0.130(7) 1 calc PR A 2
C19A C 0.8514(2) 0.12716(15) -0.16343(6) 0.0190(6) Uani 0.911(7) 1 d P B 1
H19A H 0.8055 0.1193 -0.1885 0.023 Uiso 0.911(7) 1 calc PR B 1
H19B H 0.9185 0.1628 -0.1665 0.023 Uiso 0.911(7) 1 calc PR B 1
C20A C 0.9217(3) 0.06255(15) -0.15110(6) 0.0187(6) Uani 0.911(7) 1 d P B 1
H20A H 0.9827 0.0492 -0.1703 0.022 Uiso 0.911(7) 1 calc PR B 1
H20B H 0.8561 0.0258 -0.1493 0.022 Uiso 0.911(7) 1 calc PR B 1
C19B C 0.830(2) 0.0910(14) -0.1588(6) 0.013(4) Uani 0.089(7) 1 d PU B 2
H19C H 0.7948 0.0457 -0.1529 0.016 Uiso 0.089(7) 1 calc PR B 2
H19D H 0.8126 0.0983 -0.1862 0.016 Uiso 0.089(7) 1 calc PR B 2
C20B C 0.977(3) 0.0902(14) -0.1501(7) 0.017(5) Uani 0.089(7) 1 d PU B 2
H20C H 1.0136 0.1350 -0.1561 0.021 Uiso 0.089(7) 1 calc PR B 2
H20D H 1.0169 0.0559 -0.1661 0.021 Uiso 0.089(7) 1 calc PR B 2
Fe1 Fe 1.0000 0.08345(2) 0.2500 0.01484(8) Uani 1 2 d S . .
C21 C 1.0473(2) 0.22167(12) 0.26842(6) 0.0196(4) Uani 1 1 d . . .
C22 C 0.7694(2) 0.01977(12) 0.27212(6) 0.0186(4) Uani 1 1 d . . .
C23 C 0.7869(2) -0.00497(11) 0.23119(6) 0.0175(4) Uani 1 1 d . . .
O1 O 1.07467(16) 0.16201(8) 0.28102(4) 0.0211(3) Uani 1 1 d . . .
O2 O 1.08625(17) 0.27578(9) 0.28204(5) 0.0263(4) Uani 1 1 d . . .
O3 O 0.85227(15) 0.06584(8) 0.28374(4) 0.0192(3) Uani 1 1 d . . .
O4 O 0.89113(15) 0.01797(8) 0.21727(4) 0.0181(3) Uani 1 1 d . . .
O5 O 0.68299(16) -0.00553(9) 0.29002(5) 0.0253(4) Uani 1 1 d . . .
O6 O 0.70508(16) -0.04299(9) 0.21553(5) 0.0255(4) Uani 1 1 d . . .
I1 I 0.5000 0.358696(13) 0.2500 0.04462(9) Uani 1 2 d S . .
C24 C 0.5000 0.25311(18) 0.2500 0.0254(7) Uani 1 2 d S . .
C25 C 0.5934(3) 0.21860(14) 0.23059(7) 0.0294(5) Uani 1 1 d . . .
H25 H 0.6568 0.2428 0.2175 0.035 Uiso 1 1 calc R . .
C26 C 0.5923(3) 0.14830(15) 0.23070(10) 0.0434(8) Uani 1 1 d . . .
H26 H 0.6551 0.1238 0.2175 0.052 Uiso 1 1 calc R . .
C27 C 0.5000 0.1140(2) 0.2500 0.0546(14) Uani 1 2 d S . .
H27 H 0.5000 0.0659 0.2500 0.065 Uiso 1 2 calc SR . .
K1 K 0.5000 -0.09834(4) 0.2500 0.02193(14) Uani 1 2 d S . .

loop_
_atom_site_aniso_label
_atom_site_aniso_U_11
_atom_site_aniso_U_22
_atom_site_aniso_U_33
_atom_site_aniso_U_23
_atom_site_aniso_U_13
_atom_site_aniso_U_12
S1 0.0132(2) 0.0219(3) 0.0134(2) 0.00160(18) 0.00105(17) 0.00360(19)
S2 0.0127(2) 0.0210(3) 0.0126(2) 0.00285(18) 0.00224(16) 0.00313(18)
S3 0.0138(2) 0.0205(3) 0.0135(2) 0.00171(18) 0.00042(17) 0.00371(18)
S4 0.0130(2) 0.0193(2) 0.0137(2) 0.00279(18) 0.00142(17) 0.00296(18)
S5 0.0135(2) 0.0253(3) 0.0168(2) 0.0008(2) 0.00406(18) 0.00427(19)
S6 0.0147(2) 0.0242(3) 0.0139(2) 0.00500(19) 0.00234(17) 0.00307(19)
S7 0.0256(3) 0.0280(3) 0.0125(2) 0.0036(2) -0.00178(19) 0.0033(2)
S8 0.0170(2) 0.0209(3) 0.0178(2) 0.00044(19) 0.00615(18) 0.00118(19)
C1 0.0122(8) 0.0167(9) 0.0130(8) -0.0014(7) 0.0006(7) 0.0009(7)
C2 0.0124(8) 0.0161(9) 0.0136(9) 0.0005(7) -0.0001(7) 0.0023(7)
C3 0.0137(9) 0.0155(9) 0.0139(9) 0.0001(7) 0.0032(7) -0.0004(7)
C4 0.0145(9) 0.0165(9) 0.0119(8) 0.0005(7) 0.0027(7) -0.0005(7)
C5 0.0169(9) 0.0169(10) 0.0113(8) 0.0005(7) 0.0008(7) 0.0005(7)
C6 0.0152(9) 0.0171(10) 0.0116(8) -0.0001(7) 0.0024(7) -0.0006(7)
C7 0.0192(10) 0.0222(11) 0.0145(9) 0.0001(8) 0.0053(7) 0.0029(8)
C8 0.0163(9) 0.0192(10) 0.0165(9) 0.0017(8) 0.0060(7) -0.0005(8)
C9 0.0269(11) 0.0339(13) 0.0130(9) 0.0037(9) 0.0012(8) -0.0074(10)
C10 0.0281(12) 0.0299(13) 0.0164(10) -0.0059(9) 0.0067(8) -0.0056(10)
S9 0.0138(2) 0.0227(3) 0.0111(2) 0.00281(18) 0.00129(17) 0.00532(19)
S10 0.0132(2) 0.0202(2) 0.0118(2) 0.00280(17) 0.00161(16) 0.00413(18)
S11 0.0138(2) 0.0234(3) 0.0102(2) 0.00259(18) 0.00189(16) 0.00564(19)
S12 0.0134(2) 0.0188(2) 0.0120(2) 0.00177(17) 0.00139(16) 0.00397(18)
S13 0.0176(2) 0.0377(3) 0.0170(2) 0.0088(2) 0.00679(19) 0.0116(2)
S14 0.0140(2) 0.0273(3) 0.0157(2) 0.0099(2) 0.00205(18) 0.0021(2)
S15 0.0260(3) 0.0259(3) 0.0125(2) 0.00545(19) 0.00557(19) 0.0102(2)
S16 0.0138(2) 0.0194(2) 0.0171(2) 0.00051(19) 0.00515(18) 0.00281(18)
C11 0.0124(8) 0.0164(9) 0.0116(8) 0.0013(7) 0.0001(7) 0.0022(7)
C12 0.0137(9) 0.0166(9) 0.0107(8) 0.0001(7) -0.0003(7) 0.0023(7)
C13 0.0139(9) 0.0181(10) 0.0126(9) 0.0026(7) 0.0026(7) 0.0018(7)
C14 0.0134(8) 0.0179(10) 0.0111(8) 0.0036(7) 0.0016(7) -0.0002(7)
C15 0.0167(9) 0.0172(10) 0.0099(8) 0.0008(7) 0.0029(7) 0.0031(7)
C16 0.0126(8) 0.0175(10) 0.0119(8) -0.0001(7) 0.0020(7) 0.0012(7)
C17A 0.0219(18) 0.0266(19) 0.0112(14) 0.0038(12) 0.0029(12) 0.0061(13)
C18A 0.0164(11) 0.0209(13) 0.0169(11) 0.0059(9) 0.0036(8) 0.0015(9)
C17B 0.011(10) 0.034(14) 0.015(9) -0.007(9) -0.004(7) 0.001(8)
C18B 0.022(8) 0.024(9) 0.009(7) 0.004(6) 0.003(6) 0.003(7)
C19A 0.0186(11) 0.0257(16) 0.0131(10) 0.0021(9) 0.0041(8) 0.0033(10)
C20A 0.0210(13) 0.0226(13) 0.0126(10) -0.0035(9) 0.0025(9) 0.0017(11)
C19B 0.015(5) 0.013(6) 0.011(5) 0.000(4) 0.002(3) -0.004(4)
C20B 0.016(6) 0.014(12) 0.021(6) -0.004(8) -0.009(8) 0.001(8)
Fe1 0.01737(19) 0.0162(2) 0.01114(18) 0.000 0.00213(15) 0.000
C21 0.0218(10) 0.0205(11) 0.0173(10) -0.0022(8) 0.0062(8) 0.0003(8)
C22 0.0174(9) 0.0235(11) 0.0151(9) 0.0041(8) 0.0019(7) 0.0035(8)
C23 0.0181(9) 0.0201(10) 0.0140(9) 0.0021(8) -0.0006(7) 0.0019(8)
O1 0.0265(8) 0.0201(8) 0.0166(7) -0.0018(6) 0.0007(6) -0.0013(6)
O2 0.0302(9) 0.0218(9) 0.0271(9) -0.0056(7) 0.0023(7) -0.0022(7)
O3 0.0196(7) 0.0238(8) 0.0143(7) -0.0013(6) 0.0030(6) 0.0003(6)
O4 0.0197(7) 0.0214(8) 0.0136(7) -0.0020(6) 0.0034(5) -0.0026(6)
O5 0.0233(8) 0.0327(9) 0.0207(8) 0.0022(7) 0.0079(6) -0.0025(7)
O6 0.0229(8) 0.0321(9) 0.0211(8) -0.0009(7) -0.0006(6) -0.0078(7)
I1 0.0785(2) 0.02080(12) 0.03942(14) 0.000 0.03985(14) 0.000
C24 0.0365(18) 0.0238(17) 0.0144(14) 0.000 -0.0089(12) 0.000
C25 0.0310(13) 0.0304(13) 0.0249(12) -0.0035(10) -0.0124(10) 0.0067(10)
C26 0.0370(15) 0.0299(15) 0.059(2) -0.0113(13) -0.0274(14) 0.0120(12)
C27 0.038(2) 0.023(2) 0.099(4) 0.000 -0.029(3) 0.000
K1 0.0219(3) 0.0184(3) 0.0262(3) 0.000 0.0069(3) 0.000

loop_
_atom_type_symbol
_atom_type_description
_atom_type_scat_dispersion_real
_atom_type_scat_dispersion_imag
_atom_type_scat_source
Fe Fe 0.3463 0.8444 'International Tables Vol C Tables 4.2.6.8 and 6.1.1.4'
S S 0.1246 0.1234 'International Tables Vol C Tables 4.2.6.8 and 6.1.1.4'
C C 0.0033 0.0016 'International Tables Vol C Tables 4.2.6.8 and 6.1.1.4'
K K 0.2009 0.2494 'International Tables Vol C Tables 4.2.6.8 and 6.1.1.4'
O O 0.0106 0.0060 'International Tables Vol C Tables 4.2.6.8 and 6.1.1.4'
I I -0.4742 1.8119 'International Tables Vol C Tables 4.2.6.8 and 6.1.1.4'
H H 0.0000 0.0000 'International Tables Vol C Tables 4.2.6.8 and 6.1.1.4'

loop_
_exptl_crystal_face_index_h
_exptl_crystal_face_index_k
_exptl_crystal_face_index_l
_exptl_crystal_face_perp_dist
_exptl_oxdiff_crystal_face_indexfrac_h
_exptl_oxdiff_crystal_face_indexfrac_k
_exptl_oxdiff_crystal_face_indexfrac_l
_exptl_oxdiff_crystal_face_x
_exptl_oxdiff_crystal_face_y
_exptl_oxdiff_crystal_face_z
0 -2 1 0.0462 0.0037 -1.9976 1.0019 -0.0699 -0.0180 0.0190
0 2 1 0.0453 -0.0039 1.9996 0.9965 0.0725 0.0026 0.0177
0 1 0 0.0558 -0.0019 0.9993 -0.0014 0.0356 0.0052 -0.0003
0 -1 0 0.0558 0.0019 -0.9993 0.0014 -0.0356 -0.0052 0.0003
-1 -1 -1 0.1166 -0.9969 -1.0100 -0.9865 -0.0462 0.0679 0.0050
1 0 -1 0.1296 0.9990 0.0088 -1.0105 0.0080 -0.0576 -0.0413
0 0 1 0.1504 -0.0001 0.0010 0.9992 0.0013 -0.0077 0.0184
1 1 -4 0.1820 0.9975 1.0051 -4.0094 0.0397 -0.0293 -0.0967
1 5 -9 0.1710 0.9906 4.9972 -9.0108 0.1757 0.0299 -0.1898
1 -2 -9 0.1955 1.0038 -1.9978 -9.0013 -0.0735 -0.0062 -0.1875
-1 4 -5 0.1337 -1.0058 3.9824 -4.9901 0.1267 0.1246 -0.0701

loop_
_geom_angle_atom_site_label_1
_geom_angle_atom_site_label_2
_geom_angle_atom_site_label_3
_geom_angle
_geom_angle_site_symmetry_1
_geom_angle_site_symmetry_3
C1 S1 C3 94.95(9) . .
C1 S2 C4 95.62(9) . .
C2 S3 C5 95.36(9) . .
C2 S4 C6 95.29(9) . .
C3 S5 C7 101.94(10) . .
C4 S6 C8 101.32(10) . .
C5 S7 C9 102.44(10) . .
C6 S8 C10 99.32(10) . .
C2 C1 S2 121.44(15) . .
C2 C1 S1 123.10(16) . .
S2 C1 S1 115.46(11) . .
C1 C2 S4 121.79(15) . .
C1 C2 S3 123.02(15) . .
S4 C2 S3 115.19(11) . .
C4 C3 S5 129.10(16) . .
C4 C3 S1 117.52(15) . .
S5 C3 S1 113.38(11) . .
C3 C4 S6 127.97(15) . .
C3 C4 S2 116.46(15) . .
S6 C4 S2 115.55(11) . .
C6 C5 S3 116.88(15) . .
C6 C5 S7 129.15(16) . .
S3 C5 S7 113.90(11) . .
C5 C6 S8 127.38(16) . .
C5 C6 S4 117.22(15) . .
S8 C6 S4 115.33(11) . .
C8 C7 S5 113.82(15) . .
C8 C7 H7A 108.8 . .
S5 C7 H7A 108.8 . .
C8 C7 H7B 108.8 . .
S5 C7 H7B 108.8 . .
H7A C7 H7B 107.7 . .
C7 C8 S6 114.44(15) . .
C7 C8 H8A 108.7 . .
S6 C8 H8A 108.7 . .
C7 C8 H8B 108.7 . .
S6 C8 H8B 108.7 . .
H8A C8 H8B 107.6 . .
C10 C9 S7 114.23(16) . .
C10 C9 H9A 108.7 . .
S7 C9 H9A 108.7 . .
C10 C9 H9B 108.7 . .
S7 C9 H9B 108.7 . .
H9A C9 H9B 107.6 . .
C9 C10 S8 112.39(16) . .
C9 C10 H10A 109.1 . .
S8 C10 H10A 109.1 . .
C9 C10 H10B 109.1 . .
S8 C10 H10B 109.1 . .
H10A C10 H10B 107.9 . .
C11 S9 C13 94.96(9) . .
C11 S10 C14 95.66(9) . .
C12 S11 C15 95.12(9) . .
C12 S12 C16 94.82(9) . .
C17B S13 C13 105.7(8) . .
C13 S13 C17A 100.81(13) . .
C14 S14 C18A 101.96(10) . .
C14 S14 C18B 94.9(5) . .
C15 S15 C19A 105.00(11) . .
C15 S15 C19B 90.6(7) . .
C20B S16 C16 111.1(9) . .
C16 S16 C20A 96.83(11) . .
C12 C11 S10 122.71(15) . .
C12 C11 S9 121.69(15) . .
S10 C11 S9 115.59(11) . .
C11 C12 S12 122.93(15) . .
C11 C12 S11 121.51(15) . .
S12 C12 S11 115.49(11) . .
C14 C13 S13 128.30(16) . .
C14 C13 S9 117.83(15) . .
S13 C13 S9 113.87(11) . .
C13 C14 S14 128.09(15) . .
C13 C14 S10 115.90(15) . .
S14 C14 S10 116.00(11) . .
C16 C15 S15 127.85(15) . .
C16 C15 S11 116.64(15) . .
S15 C15 S11 115.47(11) . .
C15 C16 S16 125.12(15) . .
C15 C16 S12 117.43(15) . .
S16 C16 S12 117.24(11) . .
C18A C17A S13 112.6(2) . .
C18A C17A H17A 109.1 . .
S13 C17A H17A 109.1 . .
C18A C17A H17B 109.1 . .
S13 C17A H17B 109.1 . .
H17A C17A H17B 107.8 . .
C17A C18A S14 113.3(2) . .
C17A C18A H18A 108.9 . .
S14 C18A H18A 108.9 . .
C17A C18A H18B 108.9 . .
S14 C18A H18B 108.9 . .
H18A C18A H18B 107.7 . .
C18B C17B S13 112.2(17) . .
C18B C17B H17C 109.2 . .
S13 C17B H17C 109.2 . .
C18B C17B H17D 109.2 . .
S13 C17B H17D 109.2 . .
H17C C17B H17D 107.9 . .
C17B C18B S14 113.4(14) . .
C17B C18B H18C 108.9 . .
S14 C18B H18C 108.9 . .
C17B C18B H18D 108.9 . .
S14 C18B H18D 108.9 . .
H18C C18B H18D 107.7 . .
C20A C19A S15 115.93(18) . .
C20A C19A H19A 108.3 . .
S15 C19A H19A 108.3 . .
C20A C19A H19B 108.3 . .
S15 C19A H19B 108.3 . .
H19A C19A H19B 107.4 . .
C19A C20A S16 112.01(19) . .
C19A C20A H20A 109.2 . .
S16 C20A H20A 109.2 . .
C19A C20A H20B 109.2 . .
S16 C20A H20B 109.2 . .
H20A C20A H20B 107.9 . .
C20B C19B S15 115.9(18) . .
C20B C19B H19C 108.3 . .
S15 C19B H19C 108.3 . .
C20B C19B H19D 108.3 . .
S15 C19B H19D 108.3 . .
H19C C19B H19D 107.4 . .
C19B C20B S16 112(2) . .
C19B C20B H20C 109.3 . .
S16 C20B H20C 109.3 . .
C19B C20B H20D 109.3 . .
S16 C20B H20D 109.3 . .
H20C C20B H20D 108.0 . .
O3 Fe1 O3 160.15(9) . 2_755
O3 Fe1 O4 80.40(6) . .
O3 Fe1 O4 86.92(6) 2_755 .
O3 Fe1 O4 86.92(6) . 2_755
O3 Fe1 O4 80.40(6) 2_755 2_755
O4 Fe1 O4 100.47(9) . 2_755
O3 Fe1 O1 94.19(6) . .
O3 Fe1 O1 101.02(6) 2_755 .
O4 Fe1 O1 167.67(7) . .
O4 Fe1 O1 90.22(6) 2_755 .
O3 Fe1 O1 101.02(6) . 2_755
O3 Fe1 O1 94.19(6) 2_755 2_755
O4 Fe1 O1 90.22(6) . 2_755
O4 Fe1 O1 167.67(7) 2_755 2_755
O1 Fe1 O1 79.89(9) . 2_755
O2 C21 O1 127.1(2) . .
O2 C21 C21 119.50(13) . 2_755
O1 C21 C21 113.42(12) . 2_755
O5 C22 O3 126.5(2) . .
O5 C22 C23 119.4(2) . .
O3 C22 C23 114.08(18) . .
O6 C23 O4 126.3(2) . .
O6 C23 C22 120.03(19) . .
O4 C23 C22 113.63(18) . .
C21 O1 Fe1 116.57(14) . .
C21 O2 K1 121.18(15) . 3
C22 O3 Fe1 115.27(13) . .
C23 O4 Fe1 115.91(13) . .
C22 O5 K1 117.20(14) . .
C23 O6 K1 123.86(14) . .
C25 C24 C25 121.3(3) 2_655 .
C25 C24 I1 119.33(17) 2_655 .
C25 C24 I1 119.33(17) . .
C26 C25 C24 118.9(3) . .
C26 C25 H25 120.6 . .
C24 C25 H25 120.6 . .
C27 C26 C25 119.9(3) . .
C27 C26 H26 120.1 . .
C25 C26 H26 120.1 . .
C26 C27 C26 121.2(4) . 2_655
C26 C27 H27 119.4 . .
C26 C27 H27 119.4 2_655 .
O6 K1 O6 132.65(8) . 2_655
O6 K1 O2 113.18(5) . 4_645
O6 K1 O2 107.87(5) 2_655 4_645
O6 K1 O2 107.87(5) . 3_445
O6 K1 O2 113.18(5) 2_655 3_445
O2 K1 O2 58.54(7) 4_645 3_445
O6 K1 O5 59.02(5) . .
O6 K1 O5 90.57(5) 2_655 .
O2 K1 O5 156.03(5) 4_645 .
O2 K1 O5 100.53(5) 3_445 .
O6 K1 O5 90.57(5) . 2_655
O6 K1 O5 59.02(5) 2_655 2_655
O2 K1 O5 100.53(5) 4_645 2_655
O2 K1 O5 156.03(5) 3_445 2_655
O5 K1 O5 102.12(7) . 2_655

loop_
_geom_bond_atom_site_label_1
_geom_bond_atom_site_label_2
_geom_bond_distance
_geom_bond_site_symmetry_2
S1 C1 1.739(2) .
S1 C3 1.756(2) .
S2 C1 1.738(2) .
S2 C4 1.751(2) .
S3 C2 1.743(2) .
S3 C5 1.747(2) .
S4 C2 1.739(2) .
S4 C6 1.747(2) .
S5 C3 1.748(2) .
S5 C7 1.817(2) .
S6 C4 1.748(2) .
S6 C8 1.803(2) .
S7 C5 1.749(2) .
S7 C9 1.808(2) .
S8 C6 1.740(2) .
S8 C10 1.809(2) .
C1 C2 1.366(3) .
C3 C4 1.349(3) .
C5 C6 1.350(3) .
C7 C8 1.516(3) .
C7 H7A 0.9900 .
C7 H7B 0.9900 .
C8 H8A 0.9900 .
C8 H8B 0.9900 .
C9 C10 1.515(4) .
C9 H9A 0.9900 .
C9 H9B 0.9900 .
C10 H10A 0.9900 .
C10 H10B 0.9900 .
S9 C11 1.738(2) .
S9 C13 1.745(2) .
S10 C11 1.733(2) .
S10 C14 1.754(2) .
S11 C12 1.741(2) .
S11 C15 1.749(2) .
S12 C12 1.735(2) .
S12 C16 1.749(2) .
S13 C17B 1.67(3) .
S13 C13 1.741(2) .
S13 C17A 1.825(4) .
S14 C14 1.746(2) .
S14 C18A 1.793(2) .
S14 C18B 1.884(16) .
S15 C15 1.743(2) .
S15 C19A 1.803(2) .
S15 C19B 1.95(2) .
S16 C20B 1.65(2) .
S16 C16 1.740(2) .
S16 C20A 1.837(3) .
C11 C12 1.368(3) .
C13 C14 1.356(3) .
C15 C16 1.350(3) .
C17A C18A 1.507(4) .
C17A H17A 0.9900 .
C17A H17B 0.9900 .
C18A H18A 0.9900 .
C18A H18B 0.9900 .
C17B C18B 1.54(3) .
C17B H17C 0.9900 .
C17B H17D 0.9900 .
C18B H18C 0.9900 .
C18B H18D 0.9900 .
C19A C20A 1.512(4) .
C19A H19A 0.9900 .
C19A H19B 0.9900 .
C20A H20A 0.9900 .
C20A H20B 0.9900 .
C19B C20B 1.50(4) .
C19B H19C 0.9900 .
C19B H19D 0.9900 .
C20B H20C 0.9900 .
C20B H20D 0.9900 .
Fe1 O3 2.0166(15) .
Fe1 O3 2.0166(15) 2_755
Fe1 O4 2.0195(15) .
Fe1 O4 2.0195(15) 2_755
Fe1 O1 2.0211(16) .
Fe1 O1 2.0211(16) 2_755
C21 O2 1.227(3) .
C21 O1 1.283(3) .
C21 C21 1.574(4) 2_755
C22 O5 1.226(3) .
C22 O3 1.288(3) .
C22 C23 1.560(3) .
C23 O6 1.225(3) .
C23 O4 1.283(3) .
O2 K1 2.8463(19) 3
O5 K1 2.9128(18) .
O6 K1 2.7191(17) .
I1 C24 2.083(3) .
C24 C25 1.390(3) 2_655
C24 C25 1.390(3) .
C25 C26 1.387(4) .
C25 H25 0.9500 .
C26 C27 1.378(4) .
C26 H26 0.9500 .
C27 C26 1.378(4) 2_655
C27 H27 0.9500 .
K1 O6 2.7191(17) 2_655
K1 O2 2.8463(19) 4_645
K1 O2 2.8463(19) 3_445
K1 O5 2.9128(18) 2_655
